data_7135498
loop_
_publ_author_name
'Zhang, Ziyi'
'Li, Xi'
'Feng, Yilin'
'Gao, Xin'
'Qi, Yong'
'Yan, Jiaying'
'Zhang, Nuonuo'

_publ_section_title
;
 A facile strategy for &#x3c0;-extended BOPYINs: transformation into
 six-membered BODIPY analogues and their optical properties.
;
_journal_issue 8
_journal_name_full 'Chemical communications (Cambridge, England)'
_journal_page_first 2659
_journal_page_last 2663
_journal_paper_doi 10.1039/d5cc06628j
_journal_volume 62
_journal_year 2026
_chemical_formula_moiety 'C17 H12 N2 O'
_chemical_formula_sum 'C17 H12 N2 O'
_chemical_formula_weight 260.29
_space_group_crystal_system orthorhombic
_space_group_IT_number 61
_space_group_name_Hall '-P 2ac 2ab'
_space_group_name_H-M_alt 'P b c a'
_atom_sites_solution_hydrogens geom
_atom_sites_solution_primary iterative
_audit_creation_date 2025-06-10
_audit_creation_method
;
Olex2 1.3
(compiled 2020.11.12 svn.r5f609507 for OlexSys, GUI svn.r6226)
;
_audit_update_record
;
2025-10-29 deposited with the CCDC.	2025-12-23 downloaded from the CCDC.
;
_cell_angle_alpha 90
_cell_angle_beta 90
_cell_angle_gamma 90
_cell_formula_units_Z 8
_cell_length_a 5.1777(2)
_cell_length_b 19.0358(12)
_cell_length_c 24.8301(14)
_cell_measurement_reflns_used 4346
_cell_measurement_temperature 100.01(11)
_cell_measurement_theta_max 71.5400
_cell_measurement_theta_min 4.5700
_cell_volume 2447.3(2)
_computing_cell_refinement 'CrysAlisPro 1.171.43.121a (Rigaku OD, 2024)'
_computing_data_collection 'CrysAlisPro 1.171.43.121a (Rigaku OD, 2024)'
_computing_data_reduction 'CrysAlisPro 1.171.43.121a (Rigaku OD, 2024)'
_computing_molecular_graphics 'Olex2 1.3 (Dolomanov et al., 2009)'
_computing_publication_material 'Olex2 1.3 (Dolomanov et al., 2009)'
_computing_structure_refinement 'SHELXL 2018/3 (Sheldrick, 2015)'
_computing_structure_solution 'olex2.solve 1.3 (Bourhis et al., 2015)'
_diffrn_ambient_environment N~2~
_diffrn_ambient_temperature 100.01(11)
_diffrn_detector 'Hybrid Pixel Array Detector'
_diffrn_detector_area_resol_mean 10.0000
_diffrn_detector_type 'HyPix-Arc 150'
_diffrn_measured_fraction_theta_full 0.984
_diffrn_measured_fraction_theta_max 0.955
_diffrn_measurement_details
;
List of Runs (angles in degrees, time in seconds):

  # Type    Start    End  Width  t~exp~   \w     \q     \k     \f   Frames
#--------------------------------------------------------------------------
  1  \w     51.00  77.00   0.50    0.50    --   61.94-125.00   0.00   52
  2  \w     26.00  77.00   0.50    0.50    --   61.94-125.00  30.00  102
  3  \w     28.00  77.00   0.50    0.50    --   61.94-125.00  60.00   98
  4  \w     31.00  76.00   0.50    0.50    --   61.94-125.00  90.00   90
  5  \w     26.00  52.00   0.50    0.50    --   61.94-125.00 150.00   52
  6  \w     47.00  81.00   0.50    0.50    --   71.27-125.00  90.00   68
  7  \w     51.00  84.00   0.50    0.50    --   71.27-125.00  30.00   66
  8  \w     65.00  90.00   0.50    0.50    --   74.13-125.00  30.00   50
  9  \w     63.00  90.00   0.50    0.50    --   74.13-125.00  60.00   54
 10  \w     42.00  73.00   0.50    0.50    --   74.13-125.00   0.00   62
 11  \w     50.00  85.00   0.50    0.50    --   74.13-125.00 -30.00   70
 12  \w     51.00  89.00   0.50    0.50    --   74.13-125.00-180.00   76
 13  \w     27.00  52.00   0.50    0.50    --   14.00  16.00 -57.29   50
 14  \w     57.00  84.00   0.50    0.50    --   61.94  15.00 -60.00   54
 15  \w     55.00  95.00   0.50    0.50    --   61.94  15.00   0.00   80
 16  \w     58.00  84.00   0.50    0.50    --   61.94  15.00  60.00   52
 17  \w     64.00  94.00   0.50    0.50    --   61.94  15.00 120.00   60
 18  \w     62.00  88.00   0.50    0.50    --   61.94  15.00 150.00   52
 19  \w     61.00  86.00   0.50    0.50    --   61.94  15.00  30.00   50
 20  \w     71.00  97.00   0.50    0.50    --   71.27  15.00 120.00   52
 21  \w     62.00  94.00   0.50    0.50    --   61.94  15.00 -90.00   64
 22  \w     57.00  98.00   0.50    0.50    --   61.94  15.00-120.00   82
 23  \w     60.00  88.00   0.50    0.50    --   61.94  15.00-150.00   56
 24  \w     80.00 106.00   0.50    0.50    --   71.27  15.00-150.00   52
 25  \w     67.00 106.00   0.50    0.50    --   74.13  15.00-180.00   78
 26  \w     73.00  99.00   0.50    0.50    --   74.13  15.00-150.00   52
 27  \w     78.00 112.00   0.50    0.50    --   74.13  15.00-120.00   68
 28  \w     69.00 108.00   0.50    0.50    --   74.13  15.00 -60.00   78
 29  \w     77.00 115.00   0.50    0.50    --   74.13  15.00 -30.00   76
 30  \w     68.00 107.00   0.50    0.50    --   74.13  15.00  60.00   78
 31  \w     75.00 103.00   0.50    0.50    --   74.13  15.00  90.00   56
;
_diffrn_measurement_device 'four-circle diffractometer'
_diffrn_measurement_device_type 'ROD, Synergy Custom system, HyPix-Arc 150'
_diffrn_measurement_method '\w scans'
_diffrn_orient_matrix_type 'CrysAlisPro convention (1999,Acta A55,543-557)'
_diffrn_orient_matrix_UB_11 0.0868139000
_diffrn_orient_matrix_UB_12 -0.0683858000
_diffrn_orient_matrix_UB_13 0.0277049000
_diffrn_orient_matrix_UB_21 0.0021595000
_diffrn_orient_matrix_UB_22 -0.0375655000
_diffrn_orient_matrix_UB_23 -0.0550018000
_diffrn_orient_matrix_UB_31 0.2846574000
_diffrn_orient_matrix_UB_32 0.0212130000
_diffrn_orient_matrix_UB_33 -0.0079771000
_diffrn_radiation_monochromator mirror
_diffrn_radiation_probe x-ray
_diffrn_radiation_type 'Cu K\a'
_diffrn_radiation_wavelength 1.54184
_diffrn_reflns_av_R_equivalents 0.1212
_diffrn_reflns_av_unetI/netI 0.0541
_diffrn_reflns_Laue_measured_fraction_full 0.984
_diffrn_reflns_Laue_measured_fraction_max 0.955
_diffrn_reflns_limit_h_max 6
_diffrn_reflns_limit_h_min -4
_diffrn_reflns_limit_k_max 22
_diffrn_reflns_limit_k_min -23
_diffrn_reflns_limit_l_max 30
_diffrn_reflns_limit_l_min -29
_diffrn_reflns_number 16744
_diffrn_reflns_point_group_measured_fraction_full 0.984
_diffrn_reflns_point_group_measured_fraction_max 0.955
_diffrn_reflns_theta_full 67.684
_diffrn_reflns_theta_max 72.869
_diffrn_reflns_theta_min 4.646
_diffrn_source 'Rotating-anode X-ray tube'
_diffrn_source_type 'Rigaku (Cu) X-ray Source'
_exptl_absorpt_coefficient_mu 0.715
_exptl_absorpt_correction_T_max 1.00000
_exptl_absorpt_correction_T_min 0.34733
_exptl_absorpt_correction_type multi-scan
_exptl_absorpt_process_details
;
CrysAlisPro 1.171.43.121a (Rigaku Oxford Diffraction, 2024)
Empirical absorption correction using spherical harmonics,
implemented in SCALE3 ABSPACK scaling algorithm.
;
_exptl_crystal_colour 'clear light yellow'
_exptl_crystal_colour_lustre clear
_exptl_crystal_colour_modifier light
_exptl_crystal_colour_primary yellow
_exptl_crystal_density_diffrn 1.413
_exptl_crystal_description needle
_exptl_crystal_F_000 1088
_exptl_crystal_size_max 0.13
_exptl_crystal_size_mid 0.11
_exptl_crystal_size_min 0.09
_refine_diff_density_max 0.331
_refine_diff_density_min -0.275
_refine_diff_density_rms 0.071
_refine_ls_extinction_method none
_refine_ls_goodness_of_fit_ref 1.319
_refine_ls_hydrogen_treatment constr
_refine_ls_matrix_type full
_refine_ls_number_parameters 181
_refine_ls_number_reflns 2344
_refine_ls_number_restraints 0
_refine_ls_restrained_S_all 1.319
_refine_ls_R_factor_all 0.1114
_refine_ls_R_factor_gt 0.1024
_refine_ls_shift/su_max 0.000
_refine_ls_shift/su_mean 0.000
_refine_ls_structure_factor_coef Fsqd
_refine_ls_weighting_details 'w=1/[\s^2^(Fo^2^)+(0.0736P)^2^+4.6778P] where P=(Fo^2^+2Fc^2^)/3'
_refine_ls_weighting_scheme calc
_refine_ls_wR_factor_gt 0.2277
_refine_ls_wR_factor_ref 0.2328
_reflns_Friedel_coverage 0.000
_reflns_number_gt 2153
_reflns_number_total 2344
_reflns_threshold_expression 'I > 2\s(I)'
_cod_data_source_file d5cc06628j2.cif
_cod_data_source_block np_bop-oh_auto
_cod_database_code 7135498
_shelx_shelxl_version_number 2018/3
_chemical_oxdiff_formula 'C H O N S Cl'
_shelx_space_group_comment
;
The symmetry employed for this shelxl refinement is uniquely defined
by the following loop, which should always be used as a source of
symmetry information in preference to the above space-group names.
They are only intended as comments.
;
_shelx_estimated_absorpt_t_max 0.938
_shelx_estimated_absorpt_t_min 0.913
_reflns_odcompleteness_completeness 98.42
_reflns_odcompleteness_iscentric 1
_reflns_odcompleteness_theta 66.97
_olex2_refinement_description
;
1. Fixed Uiso
 At 1.2 times of:
  All C(H) groups, All N(H) groups
2.a Aromatic/amide H refined with riding coordinates:
 N2(H2), N1(H1), C2(H2a), C1(H1a), C6(H6), C3(H3), C9(H9), C15(H15), C13(H13),
 C11(H11), C14(H14), C10(H10)
;
_olex2_submission_special_instructions 'No special instructions were received'
_oxdiff_exptl_absorpt_empirical_details
;
Empirical correction (ABSPACK) includes:
- Absorption correction using spherical harmonics
- Frame scaling
;
_oxdiff_exptl_absorpt_empirical_full_max 2.912
_oxdiff_exptl_absorpt_empirical_full_min 0.375

loop_
_space_group_symop_operation_xyz
'x, y, z'
'-x+1/2, -y, z+1/2'
'-x, y+1/2, -z+1/2'
'x+1/2, -y+1/2, -z'
'-x, -y, -z'
'x-1/2, y, -z-1/2'
'x, -y-1/2, z-1/2'
'-x-1/2, y-1/2, z'

loop_
_atom_site_label
_atom_site_type_symbol
_atom_site_fract_x
_atom_site_fract_y
_atom_site_fract_z
_atom_site_U_iso_or_equiv
_atom_site_adp_type
_atom_site_occupancy
_atom_site_site_symmetry_order
_atom_site_calc_flag
_atom_site_refinement_flags_posn
_atom_site_refinement_flags_adp
_atom_site_refinement_flags_occupancy
_atom_site_disorder_assembly
_atom_site_disorder_group
O1 O 0.2622(5) 0.72228(13) 0.71308(10) 0.0281(7) Uani 1 1 d . . . . .
N2 N 0.6647(7) 0.64849(16) 0.67123(13) 0.0286(8) Uani 1 1 d . . . . .
H2 H 0.599763 0.655662 0.703521 0.034 Uiso 1 1 calc R U . . .
N1 N -0.1509(7) 0.81408(16) 0.69986(12) 0.0276(8) Uani 1 1 d . . . . .
H1 H -0.160431 0.790989 0.730495 0.033 Uiso 1 1 calc R U . . .
C2 C -0.2317(8) 0.89142(19) 0.63490(15) 0.0290(9) Uani 1 1 d . . . . .
H2A H -0.306171 0.929124 0.615221 0.035 Uiso 1 1 calc R U . . .
C1 C -0.3082(8) 0.86750(19) 0.68500(16) 0.0292(9) Uani 1 1 d . . . . .
H1A H -0.447880 0.885550 0.705588 0.035 Uiso 1 1 calc R U . . .
C6 C 0.3807(8) 0.72874(19) 0.62118(15) 0.0280(9) Uani 1 1 d . . . . .
H6 H 0.341825 0.748763 0.587079 0.034 Uiso 1 1 calc R U . . .
C3 C -0.0240(8) 0.84958(19) 0.61873(15) 0.0271(9) Uani 1 1 d . . . . .
H3 H 0.067076 0.853234 0.585640 0.032 Uiso 1 1 calc R U . . .
C16 C 0.8661(8) 0.60213(19) 0.66016(15) 0.0266(9) Uani 1 1 d . . . . .
C4 C 0.0256(8) 0.80149(19) 0.65983(15) 0.0268(9) Uani 1 1 d . . . . .
C7 C 0.5794(8) 0.68200(19) 0.62472(15) 0.0268(9) Uani 1 1 d . . . . .
C5 C 0.2272(7) 0.74901(19) 0.66694(14) 0.0259(8) Uani 1 1 d . . . . .
C9 C 0.7691(9) 0.6705(2) 0.52641(16) 0.0322(9) Uani 1 1 d . . . . .
H9 H 0.659434 0.703535 0.509126 0.039 Uiso 1 1 calc R U . . .
C15 C 1.0139(8) 0.55774(19) 0.69033(16) 0.0312(9) Uani 1 1 d . . . . .
H15 H 0.987116 0.553208 0.728018 0.037 Uiso 1 1 calc R U . . .
C8 C 0.7459(8) 0.6554(2) 0.58082(16) 0.0283(9) Uani 1 1 d . . . . .
C12 C 1.1050(8) 0.5695(2) 0.57695(16) 0.0288(9) Uani 1 1 d . . . . .
C13 C 1.2563(8) 0.5235(2) 0.60897(16) 0.0330(10) Uani 1 1 d . . . . .
H13 H 1.389534 0.496282 0.592945 0.040 Uiso 1 1 calc R U . . .
C11 C 1.1256(8) 0.5850(2) 0.52117(16) 0.0332(10) Uani 1 1 d . . . . .
H11 H 1.250950 0.561469 0.499851 0.040 Uiso 1 1 calc R U . . .
C14 C 1.2088(8) 0.5185(2) 0.66366(17) 0.0332(10) Uani 1 1 d . . . . .
H14 H 1.311754 0.487309 0.684404 0.040 Uiso 1 1 calc R U . . .
C17 C 0.9114(8) 0.60717(19) 0.60402(15) 0.0272(9) Uani 1 1 d . . . . .
C10 C 0.9656(9) 0.6340(2) 0.49781(17) 0.0343(10) Uani 1 1 d . . . . .
H10 H 0.987367 0.643912 0.460588 0.041 Uiso 1 1 calc R U . . .

loop_
_atom_site_aniso_label
_atom_site_aniso_U_11
_atom_site_aniso_U_22
_atom_site_aniso_U_33
_atom_site_aniso_U_23
_atom_site_aniso_U_13
_atom_site_aniso_U_12
O1 0.0369(16) 0.0249(13) 0.0225(13) 0.0007(10) -0.0009(12) 0.0011(12)
N2 0.038(2) 0.0240(16) 0.0235(16) 0.0010(12) 0.0010(14) -0.0011(14)
N1 0.0361(19) 0.0262(16) 0.0205(16) 0.0011(12) -0.0016(14) 0.0015(14)
C2 0.037(2) 0.0209(18) 0.029(2) 0.0017(15) -0.0008(18) -0.0008(16)
C1 0.034(2) 0.0223(18) 0.031(2) -0.0013(15) 0.0006(17) 0.0010(17)
C6 0.036(2) 0.0225(19) 0.0253(19) -0.0002(14) 0.0003(16) -0.0009(16)
C3 0.034(2) 0.0222(18) 0.0252(18) 0.0009(14) 0.0037(17) 0.0011(16)
C16 0.030(2) 0.0224(18) 0.027(2) -0.0019(14) 0.0009(16) -0.0011(15)
C4 0.032(2) 0.0226(18) 0.0260(19) -0.0010(14) -0.0018(17) -0.0014(16)
C7 0.036(2) 0.0200(18) 0.0247(19) -0.0019(14) -0.0012(16) -0.0042(16)
C5 0.031(2) 0.0207(17) 0.0258(18) -0.0013(14) -0.0046(16) -0.0025(16)
C9 0.039(2) 0.029(2) 0.028(2) 0.0009(16) 0.0004(18) 0.0019(18)
C15 0.039(2) 0.0233(19) 0.031(2) 0.0036(15) -0.0040(18) -0.0028(17)
C8 0.030(2) 0.0252(19) 0.0292(19) -0.0019(15) -0.0005(17) -0.0045(16)
C12 0.031(2) 0.0217(18) 0.033(2) -0.0044(16) 0.0007(17) -0.0043(16)
C13 0.037(2) 0.0220(19) 0.040(2) -0.0025(16) 0.0017(19) 0.0000(17)
C11 0.039(2) 0.030(2) 0.030(2) -0.0076(16) 0.0015(18) -0.0011(18)
C14 0.037(2) 0.0216(19) 0.041(2) 0.0007(16) -0.0031(19) -0.0001(17)
C17 0.035(2) 0.0206(18) 0.0260(19) -0.0012(14) 0.0002(17) -0.0051(16)
C10 0.041(2) 0.035(2) 0.0259(19) -0.0031(17) -0.0006(18) 0.0013(19)

loop_
_atom_type_symbol
_atom_type_description
_atom_type_scat_dispersion_real
_atom_type_scat_dispersion_imag
_atom_type_scat_source
C C 0.0181 0.0091 'International Tables Vol C Tables 4.2.6.8 and 6.1.1.4'
H H 0.0000 0.0000 'International Tables Vol C Tables 4.2.6.8 and 6.1.1.4'
N N 0.0311 0.0180 'International Tables Vol C Tables 4.2.6.8 and 6.1.1.4'
O O 0.0492 0.0322 'International Tables Vol C Tables 4.2.6.8 and 6.1.1.4'

loop_
_geom_angle_atom_site_label_1
_geom_angle_atom_site_label_2
_geom_angle_atom_site_label_3
_geom_angle
_geom_angle_site_symmetry_1
_geom_angle_site_symmetry_3
_geom_angle_publ_flag
C16 N2 H2 124.3 . . ?
C7 N2 H2 124.3 . . ?
C7 N2 C16 111.3(3) . . ?
C1 N1 H1 125.2 . . ?
C1 N1 C4 109.6(3) . . ?
C4 N1 H1 125.2 . . ?
C1 C2 H2A 126.5 . . ?
C1 C2 C3 106.9(3) . . ?
C3 C2 H2A 126.5 . . ?
N1 C1 C2 108.7(4) . . ?
N1 C1 H1A 125.7 . . ?
C2 C1 H1A 125.7 . . ?
C7 C6 H6 118.6 . . ?
C7 C6 C5 122.7(4) . . ?
C5 C6 H6 118.6 . . ?
C2 C3 H3 126.1 . . ?
C4 C3 C2 107.8(3) . . ?
C4 C3 H3 126.1 . . ?
N2 C16 C17 106.0(3) . . ?
C15 C16 N2 134.7(4) . . ?
C15 C16 C17 119.3(4) . . ?
N1 C4 C3 107.0(3) . . ?
N1 C4 C5 120.6(3) . . ?
C3 C4 C5 132.2(4) . . ?
N2 C7 C8 105.6(3) . . ?
C6 C7 N2 126.3(4) . . ?
C6 C7 C8 128.0(4) . . ?
O1 C5 C6 121.8(3) . . ?
O1 C5 C4 119.2(3) . . ?
C6 C5 C4 118.9(3) . . ?
C8 C9 H9 121.7 . . ?
C8 C9 C10 116.6(4) . . ?
C10 C9 H9 121.7 . . ?
C16 C15 H15 121.0 . . ?
C16 C15 C14 117.9(4) . . ?
C14 C15 H15 121.0 . . ?
C9 C8 C7 134.2(4) . . ?
C17 C8 C7 106.4(3) . . ?
C17 C8 C9 119.4(4) . . ?
C13 C12 C11 129.3(4) . . ?
C17 C12 C13 116.2(4) . . ?
C17 C12 C11 114.4(4) . . ?
C12 C13 H13 120.2 . . ?
C14 C13 C12 119.6(4) . . ?
C14 C13 H13 120.2 . . ?
C12 C11 H11 119.8 . . ?
C10 C11 C12 120.5(4) . . ?
C10 C11 H11 119.8 . . ?
C15 C14 H14 118.4 . . ?
C13 C14 C15 123.3(4) . . ?
C13 C14 H14 118.4 . . ?
C8 C17 C16 110.6(4) . . ?
C8 C17 C12 125.6(4) . . ?
C12 C17 C16 123.7(4) . . ?
C9 C10 H10 118.3 . . ?
C11 C10 C9 123.5(4) . . ?
C11 C10 H10 118.3 . . ?

loop_
_geom_bond_atom_site_label_1
_geom_bond_atom_site_label_2
_geom_bond_distance
_geom_bond_site_symmetry_2
_geom_bond_publ_flag
O1 C5 1.267(4) . ?
N2 H2 0.8800 . ?
N2 C16 1.393(5) . ?
N2 C7 1.391(5) . ?
N1 H1 0.8800 . ?
N1 C1 1.354(5) . ?
N1 C4 1.371(5) . ?
C2 H2A 0.9500 . ?
C2 C1 1.383(5) . ?
C2 C3 1.397(6) . ?
C1 H1A 0.9500 . ?
C6 H6 0.9500 . ?
C6 C7 1.363(6) . ?
C6 C5 1.439(5) . ?
C3 H3 0.9500 . ?
C3 C4 1.395(5) . ?
C16 C15 1.364(5) . ?
C16 C17 1.417(5) . ?
C4 C5 1.455(5) . ?
C7 C8 1.479(5) . ?
C9 H9 0.9500 . ?
C9 C8 1.387(5) . ?
C9 C10 1.422(6) . ?
C15 H15 0.9500 . ?
C15 C14 1.419(6) . ?
C8 C17 1.381(5) . ?
C12 C13 1.418(6) . ?
C12 C11 1.420(6) . ?
C12 C17 1.404(5) . ?
C13 H13 0.9500 . ?
C13 C14 1.383(6) . ?
C11 H11 0.9500 . ?
C11 C10 1.375(6) . ?
C14 H14 0.9500 . ?
C10 H10 0.9500 . ?

loop_
_geom_torsion_atom_site_label_1
_geom_torsion_atom_site_label_2
_geom_torsion_atom_site_label_3
_geom_torsion_atom_site_label_4
_geom_torsion
_geom_torsion_site_symmetry_1
_geom_torsion_site_symmetry_2
_geom_torsion_site_symmetry_3
_geom_torsion_site_symmetry_4
_geom_torsion_publ_flag
N2 C16 C15 C14 -179.1(4) . . . . ?
N2 C16 C17 C8 0.5(4) . . . . ?
N2 C16 C17 C12 178.5(3) . . . . ?
N2 C7 C8 C9 -176.0(4) . . . . ?
N2 C7 C8 C17 1.5(4) . . . . ?
N1 C4 C5 O1 -10.3(6) . . . . ?
N1 C4 C5 C6 169.5(3) . . . . ?
C2 C3 C4 N1 0.4(4) . . . . ?
C2 C3 C4 C5 -175.1(4) . . . . ?
C1 N1 C4 C3 0.4(4) . . . . ?
C1 N1 C4 C5 176.6(3) . . . . ?
C1 C2 C3 C4 -1.0(5) . . . . ?
C6 C7 C8 C9 4.9(7) . . . . ?
C6 C7 C8 C17 -177.6(4) . . . . ?
C3 C2 C1 N1 1.3(4) . . . . ?
C3 C4 C5 O1 164.8(4) . . . . ?
C3 C4 C5 C6 -15.5(6) . . . . ?
C16 N2 C7 C6 177.8(4) . . . . ?
C16 N2 C7 C8 -1.3(4) . . . . ?
C16 C15 C14 C13 0.4(6) . . . . ?
C4 N1 C1 C2 -1.1(4) . . . . ?
C7 N2 C16 C15 180.0(4) . . . . ?
C7 N2 C16 C17 0.6(4) . . . . ?
C7 C6 C5 O1 -2.8(6) . . . . ?
C7 C6 C5 C4 177.5(4) . . . . ?
C7 C8 C17 C16 -1.2(4) . . . . ?
C7 C8 C17 C12 -179.3(4) . . . . ?
C5 C6 C7 N2 -0.9(6) . . . . ?
C5 C6 C7 C8 178.1(4) . . . . ?
C9 C8 C17 C16 176.7(4) . . . . ?
C9 C8 C17 C12 -1.3(6) . . . . ?
C15 C16 C17 C8 -179.1(4) . . . . ?
C15 C16 C17 C12 -1.0(6) . . . . ?
C8 C9 C10 C11 1.0(6) . . . . ?
C12 C13 C14 C15 -0.2(6) . . . . ?
C12 C11 C10 C9 -1.5(6) . . . . ?
C13 C12 C11 C10 -177.2(4) . . . . ?
C13 C12 C17 C16 1.1(6) . . . . ?
C13 C12 C17 C8 178.9(4) . . . . ?
C11 C12 C13 C14 177.2(4) . . . . ?
C11 C12 C17 C16 -176.9(4) . . . . ?
C11 C12 C17 C8 0.8(6) . . . . ?
C17 C16 C15 C14 0.2(6) . . . . ?
C17 C12 C13 C14 -0.5(6) . . . . ?
C17 C12 C11 C10 0.5(6) . . . . ?
C10 C9 C8 C7 177.6(4) . . . . ?
C10 C9 C8 C17 0.4(6) . . . . ?
